data_7157546
loop_
_publ_author_name
'Tikhonova, Tatyana A.'
'Ilment, Nikita V.'
'Lyssenko, Konstantin A.'
'Zavarzin, Igor V.'
'Volkova, Yulia A.'

_publ_section_title
;
 Sulfur-mediated synthesis of unsymmetrically substituted N-aryl
 oxalamides by the cascade thioamidation/cyclocondensation and hydrolysis
 reaction.
;
_journal_issue 26
_journal_name_full 'Organic &amp; biomolecular chemistry'
_journal_page_first 5050
_journal_page_last 5060
_journal_paper_doi 10.1039/d0ob00811g
_journal_volume 18
_journal_year 2020
_chemical_formula_moiety 'C20 H16 Cl N3 O2'
_chemical_formula_sum 'C20 H16 Cl N3 O2'
_chemical_formula_weight 365.81
_space_group_crystal_system monoclinic
_space_group_IT_number 14
_space_group_name_Hall '-P 2ybc'
_space_group_name_H-M_alt 'P 1 21/c 1'
_atom_sites_solution_hydrogens mixed
_audit_creation_method SHELXL-2016/6
_audit_update_record
;
2019-07-21 deposited with the CCDC.	2020-06-16 downloaded from the CCDC.
;
_cell_angle_alpha 90
_cell_angle_beta 117.06(3)
_cell_angle_gamma 90
_cell_formula_units_Z 4
_cell_length_a 12.174(2)
_cell_length_b 12.709(3)
_cell_length_c 12.335(3)
_cell_measurement_reflns_used 2425
_cell_measurement_temperature 120(2)
_cell_measurement_theta_max 29.22
_cell_measurement_theta_min 2.22
_cell_volume 1699.5(8)
_computing_cell_refinement 'Bruker SAINT'
_computing_data_collection 'Bruker APEX II'
_computing_data_reduction 'Bruker SAINT'
_computing_molecular_graphics 'Bruker SHELXTL'
_computing_publication_material 'Bruker SHELXTL'
_computing_structure_refinement 'SHELXL-97 (Sheldrick, 1997)'
_computing_structure_solution 'SHELXS-97 (Sheldrick, 1997)'
_diffrn_ambient_temperature 120(2)
_diffrn_measured_fraction_theta_full 0.999
_diffrn_measured_fraction_theta_max 0.988
_diffrn_measurement_device_type 'Bruker APEX II CCD area detector''
_diffrn_measurement_method 'omega scans'
_diffrn_radiation_type MoK\a
_diffrn_radiation_wavelength 0.71073
_diffrn_reflns_av_R_equivalents 0.0232
_diffrn_reflns_av_unetI/netI 0.0218
_diffrn_reflns_Laue_measured_fraction_full 0.999
_diffrn_reflns_Laue_measured_fraction_max 0.988
_diffrn_reflns_limit_h_max 16
_diffrn_reflns_limit_h_min -13
_diffrn_reflns_limit_k_max 17
_diffrn_reflns_limit_k_min -17
_diffrn_reflns_limit_l_max 16
_diffrn_reflns_limit_l_min -16
_diffrn_reflns_number 14513
_diffrn_reflns_point_group_measured_fraction_full 0.999
_diffrn_reflns_point_group_measured_fraction_max 0.988
_diffrn_reflns_theta_full 25.242
_diffrn_reflns_theta_max 29.000
_diffrn_reflns_theta_min 1.878
_exptl_absorpt_coefficient_mu 0.245
_exptl_absorpt_correction_T_max 0.862
_exptl_absorpt_correction_T_min 0.791
_exptl_absorpt_correction_type multi-scan
_exptl_absorpt_process_details 'SADABS 2014/5'
_exptl_crystal_colour colorless
_exptl_crystal_density_diffrn 1.430
_exptl_crystal_description block
_exptl_crystal_F_000 760
_exptl_crystal_size_max 0.390
_exptl_crystal_size_mid 0.210
_exptl_crystal_size_min 0.190
_exptl_transmission_factor_max 0.955
_exptl_transmission_factor_min 0.930
_refine_diff_density_max 0.373
_refine_diff_density_min -0.401
_refine_diff_density_rms 0.051
_refine_ls_extinction_method none
_refine_ls_goodness_of_fit_ref 1.034
_refine_ls_hydrogen_treatment mixed
_refine_ls_matrix_type full
_refine_ls_number_parameters 251
_refine_ls_number_reflns 4465
_refine_ls_number_restraints 0
_refine_ls_restrained_S_all 1.034
_refine_ls_R_factor_all 0.0405
_refine_ls_R_factor_gt 0.0353
_refine_ls_shift/su_max 0.000
_refine_ls_shift/su_mean 0.000
_refine_ls_structure_factor_coef Fsqd
_refine_ls_weighting_details 'w=1/[\s^2^(Fo^2^)+(0.0452P)^2^+0.7490P] where P=(Fo^2^+2Fc^2^)/3'
_refine_ls_weighting_scheme calc
_refine_ls_wR_factor_gt 0.0905
_refine_ls_wR_factor_ref 0.0943
_reflns_Friedel_coverage 0.000
_reflns_number_gt 3927
_reflns_number_total 4465
_reflns_threshold_expression I>2\s(I)
_cod_data_source_file d0ob00811g2.cif
_cod_data_source_block a_a
_cod_depositor_comments 'Adding full bibliography for 7157546--7157547.cif.'
_cod_original_cell_volume 1699.6(7)
_cod_original_sg_symbol_H-M 'P 21/c'
_cod_database_code 7157546
_shelx_shelxl_version_number 2016/6
_shelx_space_group_comment
;
The symmetry employed for this shelxl refinement is uniquely defined
by the following loop, which should always be used as a source of
symmetry information in preference to the above space-group names.
They are only intended as comments.
;
_shelx_estimated_absorpt_t_min 0.910
_shelx_estimated_absorpt_t_max 0.955

loop_
_space_group_symop_operation_xyz
'x, y, z'
'-x, y+1/2, -z+1/2'
'-x, -y, -z'
'x, -y-1/2, z-1/2'

loop_
_atom_site_label
_atom_site_type_symbol
_atom_site_fract_x
_atom_site_fract_y
_atom_site_fract_z
_atom_site_U_iso_or_equiv
_atom_site_adp_type
_atom_site_occupancy
_atom_site_site_symmetry_order
_atom_site_calc_flag
_atom_site_refinement_flags_posn
_atom_site_refinement_flags_adp
_atom_site_refinement_flags_occupancy
_atom_site_disorder_assembly
_atom_site_disorder_group
C1 C 0.61557(11) 0.14344(10) 0.99056(11) 0.0215(2) Uani 1 1 d . . . . .
H1A H 0.660885 0.107708 1.065586 0.026 Uiso 1 1 calc R U . . .
C2 C 0.52073(11) 0.09262(9) 0.89453(10) 0.0188(2) Uani 1 1 d . . . . .
H2A H 0.503446 0.021215 0.903762 0.023 Uiso 1 1 calc R U . . .
C3 C 0.44979(10) 0.14361(9) 0.78443(10) 0.0158(2) Uani 1 1 d . . . . .
C4 C 0.47665(10) 0.24933(9) 0.77569(10) 0.0165(2) Uani 1 1 d . . . . .
C5 C 0.57499(11) 0.29941(9) 0.86964(11) 0.0202(2) Uani 1 1 d . . . . .
H5A H 0.594684 0.370027 0.860098 0.024 Uiso 1 1 calc R U . . .
C6 C 0.64449(11) 0.24630(10) 0.97743(11) 0.0222(2) Uani 1 1 d . . . . .
H6A H 0.711850 0.280422 1.042181 0.027 Uiso 1 1 calc R U . . .
C7 C 0.34891(10) 0.08606(8) 0.68421(10) 0.0156(2) Uani 1 1 d . . . . .
C8 C 0.26141(11) 0.03313(9) 0.70764(11) 0.0190(2) Uani 1 1 d . . . . .
H8A H 0.266156 0.037066 0.786564 0.023 Uiso 1 1 calc R U . . .
C9 C 0.16798(12) -0.02491(10) 0.61818(12) 0.0229(2) Uani 1 1 d . . . . .
H9A H 0.108951 -0.060294 0.635392 0.027 Uiso 1 1 calc R U . . .
C10 C 0.16141(12) -0.03088(10) 0.50335(11) 0.0234(2) Uani 1 1 d . . . . .
H10A H 0.097109 -0.070152 0.441297 0.028 Uiso 1 1 calc R U . . .
C11 C 0.24747(11) 0.01972(9) 0.47833(11) 0.0203(2) Uani 1 1 d . . . . .
H11A H 0.242255 0.014393 0.399301 0.024 Uiso 1 1 calc R U . . .
C12 C 0.34216(11) 0.07869(9) 0.56761(10) 0.0171(2) Uani 1 1 d . . . . .
N13 N 0.42536(11) 0.13266(8) 0.53910(10) 0.0217(2) Uani 1 1 d . . . . .
H13B H 0.4193(15) 0.1160(13) 0.4673(15) 0.025(4) Uiso 1 1 d . . . . .
H13A H 0.5039(17) 0.1286(14) 0.5988(16) 0.033(4) Uiso 1 1 d . . . . .
C14 C 0.34085(11) 0.39502(9) 0.68079(10) 0.0167(2) Uani 1 1 d . . . . .
N15 N 0.39741(9) 0.30856(7) 0.67138(9) 0.01721(19) Uani 1 1 d . . . . .
H15 H 0.3780(16) 0.2823(14) 0.5997(16) 0.029(4) Uiso 1 1 d . . . . .
C16 C 0.24710(10) 0.43877(9) 0.55713(10) 0.0164(2) Uani 1 1 d . . . . .
O17 O 0.35638(9) 0.43868(7) 0.77547(8) 0.02310(19) Uani 1 1 d . . . . .
N18 N 0.18744(9) 0.52098(8) 0.57456(9) 0.0176(2) Uani 1 1 d . . . . .
H18 H 0.2102(15) 0.5362(12) 0.6485(16) 0.023(4) Uiso 1 1 d . . . . .
C19 C 0.09769(10) 0.58615(9) 0.48930(10) 0.0169(2) Uani 1 1 d . . . . .
C20 C 0.05359(12) 0.66963(9) 0.53204(11) 0.0209(2) Uani 1 1 d . . . . .
C21 C -0.03571(12) 0.73739(10) 0.45355(12) 0.0247(3) Uani 1 1 d . . . . .
H21A H -0.065415 0.793033 0.484513 0.030 Uiso 1 1 calc R U . . .
C22 C -0.08148(12) 0.72352(10) 0.32945(12) 0.0246(3) Uani 1 1 d . . . . .
H22A H -0.142432 0.770019 0.274401 0.030 Uiso 1 1 calc R U . . .
C23 C -0.03814(11) 0.64166(10) 0.28584(11) 0.0223(2) Uani 1 1 d . . . . .
H23A H -0.069449 0.632679 0.200451 0.027 Uiso 1 1 calc R U . . .
C24 C 0.04996(11) 0.57252(9) 0.36413(11) 0.0193(2) Uani 1 1 d . . . . .
H24A H 0.077772 0.515979 0.332567 0.023 Uiso 1 1 calc R U . . .
O25 O 0.23328(8) 0.40072(7) 0.46133(8) 0.02170(18) Uani 1 1 d . . . . .
Cl26 Cl 0.11255(4) 0.68855(3) 0.68770(3) 0.03354(10) Uani 1 1 d . . . . .

loop_
_atom_site_aniso_label
_atom_site_aniso_U_11
_atom_site_aniso_U_22
_atom_site_aniso_U_33
_atom_site_aniso_U_23
_atom_site_aniso_U_13
_atom_site_aniso_U_12
C1 0.0220(6) 0.0233(6) 0.0170(5) 0.0041(4) 0.0071(5) 0.0060(5)
C2 0.0219(6) 0.0172(5) 0.0187(5) 0.0036(4) 0.0103(5) 0.0035(4)
C3 0.0172(5) 0.0163(5) 0.0158(5) 0.0007(4) 0.0091(4) 0.0021(4)
C4 0.0183(5) 0.0169(5) 0.0144(5) 0.0023(4) 0.0076(4) 0.0023(4)
C5 0.0211(6) 0.0176(5) 0.0212(5) -0.0001(4) 0.0089(5) -0.0007(4)
C6 0.0193(5) 0.0240(6) 0.0188(5) -0.0013(4) 0.0046(5) 0.0015(4)
C7 0.0179(5) 0.0133(4) 0.0157(5) 0.0016(4) 0.0077(4) 0.0024(4)
C8 0.0211(6) 0.0180(5) 0.0199(5) 0.0028(4) 0.0111(5) 0.0023(4)
C9 0.0200(6) 0.0218(5) 0.0278(6) 0.0021(5) 0.0116(5) -0.0010(4)
C10 0.0195(6) 0.0223(6) 0.0228(6) -0.0006(4) 0.0047(5) -0.0003(4)
C11 0.0232(6) 0.0201(5) 0.0157(5) 0.0009(4) 0.0071(5) 0.0026(4)
C12 0.0194(5) 0.0154(5) 0.0167(5) 0.0016(4) 0.0084(4) 0.0025(4)
N13 0.0266(6) 0.0252(5) 0.0177(5) -0.0015(4) 0.0139(4) -0.0040(4)
C14 0.0182(5) 0.0169(5) 0.0160(5) 0.0026(4) 0.0086(4) -0.0005(4)
N15 0.0216(5) 0.0151(4) 0.0136(4) 0.0021(3) 0.0069(4) 0.0013(4)
C16 0.0179(5) 0.0156(5) 0.0168(5) 0.0033(4) 0.0089(4) -0.0005(4)
O17 0.0280(5) 0.0254(4) 0.0151(4) 0.0013(3) 0.0091(4) 0.0064(4)
N18 0.0197(5) 0.0192(5) 0.0137(4) 0.0017(3) 0.0074(4) 0.0022(4)
C19 0.0161(5) 0.0165(5) 0.0186(5) 0.0029(4) 0.0083(4) 0.0002(4)
C20 0.0233(6) 0.0198(5) 0.0198(5) 0.0000(4) 0.0099(5) 0.0003(4)
C21 0.0249(6) 0.0185(5) 0.0316(6) 0.0018(5) 0.0135(5) 0.0029(5)
C22 0.0200(6) 0.0211(5) 0.0285(6) 0.0067(5) 0.0074(5) 0.0010(4)
C23 0.0192(6) 0.0242(6) 0.0196(5) 0.0037(4) 0.0053(5) -0.0026(5)
C24 0.0189(5) 0.0203(5) 0.0185(5) 0.0013(4) 0.0084(4) -0.0004(4)
O25 0.0278(5) 0.0212(4) 0.0160(4) 0.0009(3) 0.0099(3) 0.0033(3)
Cl26 0.0478(2) 0.02968(17) 0.02204(16) -0.00288(12) 0.01492(15) 0.01146(14)

loop_
_atom_type_symbol
_atom_type_description
_atom_type_scat_dispersion_real
_atom_type_scat_dispersion_imag
_atom_type_scat_source
C C 0.0033 0.0016 'International Tables Vol C Tables 4.2.6.8 and 6.1.1.4'
Cl Cl 0.1484 0.1585 'International Tables Vol C Tables 4.2.6.8 and 6.1.1.4'
N N 0.0061 0.0033 'International Tables Vol C Tables 4.2.6.8 and 6.1.1.4'
O O 0.0106 0.0060 'International Tables Vol C Tables 4.2.6.8 and 6.1.1.4'
H H 0.0000 0.0000 'International Tables Vol C Tables 4.2.6.8 and 6.1.1.4'

loop_
_geom_angle_atom_site_label_1
_geom_angle_atom_site_label_2
_geom_angle_atom_site_label_3
_geom_angle
_geom_angle_site_symmetry_1
_geom_angle_site_symmetry_3
_geom_angle_publ_flag
C2 C1 C6 119.98(11) . . ?
C2 C1 H1A 120.0 . . ?
C6 C1 H1A 120.0 . . ?
C1 C2 C3 121.58(11) . . ?
C1 C2 H2A 119.2 . . ?
C3 C2 H2A 119.2 . . ?
C2 C3 C4 117.31(10) . . ?
C2 C3 C7 119.67(10) . . ?
C4 C3 C7 123.00(10) . . ?
C5 C4 C3 121.35(10) . . ?
C5 C4 N15 119.07(10) . . ?
C3 C4 N15 119.47(10) . . ?
C6 C5 C4 119.84(11) . . ?
C6 C5 H5A 120.1 . . ?
C4 C5 H5A 120.1 . . ?
C1 C6 C5 119.78(11) . . ?
C1 C6 H6A 120.1 . . ?
C5 C6 H6A 120.1 . . ?
C8 C7 C12 118.97(11) . . ?
C8 C7 C3 119.10(10) . . ?
C12 C7 C3 121.84(10) . . ?
C9 C8 C7 121.30(11) . . ?
C9 C8 H8A 119.3 . . ?
C7 C8 H8A 119.3 . . ?
C8 C9 C10 119.30(11) . . ?
C8 C9 H9A 120.4 . . ?
C10 C9 H9A 120.4 . . ?
C11 C10 C9 120.50(12) . . ?
C11 C10 H10A 119.8 . . ?
C9 C10 H10A 119.8 . . ?
C10 C11 C12 120.85(11) . . ?
C10 C11 H11A 119.6 . . ?
C12 C11 H11A 119.6 . . ?
N13 C12 C11 119.94(10) . . ?
N13 C12 C7 120.94(11) . . ?
C11 C12 C7 119.07(11) . . ?
C12 N13 H13B 113.4(11) . . ?
C12 N13 H13A 112.8(11) . . ?
H13B N13 H13A 112.3(15) . . ?
O17 C14 N15 126.51(11) . . ?
O17 C14 C16 120.33(10) . . ?
N15 C14 C16 113.16(10) . . ?
C14 N15 C4 121.56(10) . . ?
C14 N15 H15 119.5(11) . . ?
C4 N15 H15 118.3(11) . . ?
O25 C16 N18 128.22(11) . . ?
O25 C16 C14 122.24(10) . . ?
N18 C16 C14 109.53(10) . . ?
C16 N18 C19 129.54(10) . . ?
C16 N18 H18 114.5(11) . . ?
C19 N18 H18 115.9(11) . . ?
C24 C19 N18 123.51(11) . . ?
C24 C19 C20 118.39(11) . . ?
N18 C19 C20 118.10(10) . . ?
C21 C20 C19 121.66(12) . . ?
C21 C20 Cl26 119.19(10) . . ?
C19 C20 Cl26 119.14(9) . . ?
C20 C21 C22 119.33(12) . . ?
C20 C21 H21A 120.3 . . ?
C22 C21 H21A 120.3 . . ?
C23 C22 C21 119.64(12) . . ?
C23 C22 H22A 120.2 . . ?
C21 C22 H22A 120.2 . . ?
C22 C23 C24 121.26(12) . . ?
C22 C23 H23A 119.4 . . ?
C24 C23 H23A 119.4 . . ?
C23 C24 C19 119.71(11) . . ?
C23 C24 H24A 120.1 . . ?
C19 C24 H24A 120.1 . . ?

loop_
_geom_bond_atom_site_label_1
_geom_bond_atom_site_label_2
_geom_bond_distance
_geom_bond_site_symmetry_2
_geom_bond_publ_flag
C1 C2 1.3817(18) . ?
C1 C6 1.3823(18) . ?
C1 H1A 0.9500 . ?
C2 C3 1.3939(16) . ?
C2 H2A 0.9500 . ?
C3 C4 1.3985(16) . ?
C3 C7 1.4799(16) . ?
C4 C5 1.3852(17) . ?
C4 N15 1.4226(15) . ?
C5 C6 1.3842(17) . ?
C5 H5A 0.9500 . ?
C6 H6A 0.9500 . ?
C7 C8 1.3967(16) . ?
C7 C12 1.4059(15) . ?
C8 C9 1.3833(18) . ?
C8 H8A 0.9500 . ?
C9 C10 1.3840(18) . ?
C9 H9A 0.9500 . ?
C10 C11 1.3788(18) . ?
C10 H10A 0.9500 . ?
C11 C12 1.3958(17) . ?
C11 H11A 0.9500 . ?
C12 N13 1.3944(15) . ?
N13 H13B 0.881(17) . ?
N13 H13A 0.905(18) . ?
C14 O17 1.2275(14) . ?
C14 N15 1.3296(15) . ?
C14 C16 1.5344(16) . ?
N15 H15 0.871(18) . ?
C16 O25 1.2157(14) . ?
C16 N18 1.3444(15) . ?
N18 C19 1.3930(15) . ?
N18 H18 0.846(17) . ?
C19 C24 1.3912(16) . ?
C19 C20 1.3961(16) . ?
C20 C21 1.3796(18) . ?
C20 Cl26 1.7337(14) . ?
C21 C22 1.3815(19) . ?
C21 H21A 0.9500 . ?
C22 C23 1.3814(19) . ?
C22 H22A 0.9500 . ?
C23 C24 1.3829(17) . ?
C23 H23A 0.9500 . ?
C24 H24A 0.9500 . ?

loop_
_geom_hbond_atom_site_label_D
_geom_hbond_atom_site_label_H
_geom_hbond_atom_site_label_A
_geom_hbond_distance_DH
_geom_hbond_distance_HA
_geom_hbond_distance_DA
_geom_hbond_angle_DHA
_geom_hbond_site_symmetry_A
C11 H11A O17 0.95 2.56 3.3641(16) 142.6 4_565
N13 H13B O17 0.881(17) 2.240(17) 3.1012(15) 165.7(14) 4_565
N15 H15 N13 0.871(18) 2.214(18) 2.8776(15) 132.8(15) .
N18 H18 O17 0.846(17) 2.150(16) 2.6131(16) 114.2(13) .
N18 H18 Cl26 0.846(17) 2.433(16) 2.9106(11) 116.5(13) .
